data_2213918
loop_
_publ_author_name
'Naser Eltaher Eltayeb'
'Siang Guan Teoh'
'Jeannie Bee-Jan Teh'
'Hoong-Kun Fun'
'Kamarulazizi Ibrahim'

_publ_section_title
{4,4'-Dibromo-2,2'-[1,2-phenylenebis(nitrilomethylidyne)]diphenolato-\k^4^<i>O</i>,<i>O</i>',<i>N</i>,<i>N</i>'}(pyridine-<i>{\k</i>N})zinc(II)
_journal_coeditor_code NG2268
_journal_issue 6
_journal_name_full 'Acta Crystallographica Section E'
_journal_page_first m1764
_journal_page_last m1765
_journal_paper_doi 10.1107/S160053680702380X
_journal_volume 63
_journal_year 2007
_chemical_formula_iupac '[Zn (C20 H12 Br2 N2 O2) (C5 H5 N)]'
_chemical_formula_moiety 'C25 H17 Br2 N3 O2 Zn'
_chemical_formula_sum 'C25 H17 Br2 N3 O2 Zn'
_chemical_formula_weight 616.61
_chemical_name_common
;
Pyridine[2,2'-{1,2-phenylenebis(nitrilomethylylidene)}
bis(4-bromophenol)]zinc(II)
;
_chemical_name_systematic \k^4^<i>O</i>,<i>O</i>',<i>N</i>,<i>N</i>'}(pyridine-<i>\kN</i>)zinc(II)
_space_group_IT_number 2
_symmetry_cell_setting triclinic
_symmetry_space_group_name_Hall '-P 1'
_symmetry_space_group_name_H-M 'P -1'
_atom_sites_solution_hydrogens geom
_atom_sites_solution_primary direct
_atom_sites_solution_secondary difmap
_audit_creation_method SHELXL-97
_cell_angle_alpha 91.989(2)
_cell_angle_beta 94.233(2)
_cell_angle_gamma 103.566(2)
_cell_formula_units_Z 4
_cell_length_a 8.0236(2)
_cell_length_b 12.7930(3)
_cell_length_c 22.4773(7)
_cell_measurement_reflns_used 7987
_cell_measurement_temperature 100.00(10)
_cell_measurement_theta_max 25.00
_cell_measurement_theta_min 0.91
_cell_volume 2233.49(11)
_computing_cell_refinement APEX2
_computing_data_collection 'APEX2 (Bruker, 2005)'
_computing_data_reduction 'SAINT (Bruker, 2005)'
_computing_molecular_graphics SHELXTL
_computing_publication_material
;
SHELXTL and PLATON (Spek, 2003)
;
_computing_structure_refinement SHELXTL
_computing_structure_solution 'SHELXTL (Sheldrick, 1998)'
_diffrn_ambient_temperature 100.00(10)
_diffrn_detector_area_resol_mean 8.33
_diffrn_measured_fraction_theta_full 0.994
_diffrn_measured_fraction_theta_max 0.994
_diffrn_measurement_device_type
;
Bruker SMART APEX II CCD diffractometer
;
_diffrn_measurement_method '\w scans'
_diffrn_radiation_monochromator graphite
_diffrn_radiation_source 'fine-focus sealed tube'
_diffrn_radiation_type MoK\a
_diffrn_radiation_wavelength 0.71073
_diffrn_reflns_av_R_equivalents 0.0356
_diffrn_reflns_av_sigmaI/netI 0.0276
_diffrn_reflns_limit_h_max 9
_diffrn_reflns_limit_h_min -9
_diffrn_reflns_limit_k_max 15
_diffrn_reflns_limit_k_min -15
_diffrn_reflns_limit_l_max 26
_diffrn_reflns_limit_l_min -26
_diffrn_reflns_number 36723
_diffrn_reflns_theta_full 25.00
_diffrn_reflns_theta_max 25.00
_diffrn_reflns_theta_min 0.91
_diffrn_standards_number 0
_exptl_absorpt_coefficient_mu 4.707
_exptl_absorpt_correction_T_max 0.3187
_exptl_absorpt_correction_T_min 0.2128
_exptl_absorpt_correction_type multi-scan
_exptl_absorpt_process_details '(SADABS; Bruker, 2005)'
_exptl_crystal_colour Yellow
_exptl_crystal_density_diffrn 1.834
_exptl_crystal_density_method 'not measured'
_exptl_crystal_description Block
_exptl_crystal_F_000 1216
_exptl_crystal_size_max 0.48
_exptl_crystal_size_mid 0.32
_exptl_crystal_size_min 0.31
_refine_diff_density_max 0.696
_refine_diff_density_min -0.621
_refine_ls_extinction_method none
_refine_ls_goodness_of_fit_ref 1.060
_refine_ls_hydrogen_treatment constr
_refine_ls_matrix_type full
_refine_ls_number_parameters 595
_refine_ls_number_reflns 7830
_refine_ls_number_restraints 0
_refine_ls_restrained_S_all 1.060
_refine_ls_R_factor_all 0.0321
_refine_ls_R_factor_gt 0.0261
_refine_ls_shift/su_max 0.002
_refine_ls_shift/su_mean 0.000
_refine_ls_structure_factor_coef Fsqd
_refine_ls_weighting_details 'calc w=1/[\s^2^(Fo^2^)+(0.0335P)^2^+2.2079P] where P=(Fo^2^+2Fc^2^)/3'
_refine_ls_weighting_scheme calc
_refine_ls_wR_factor_gt 0.0626
_refine_ls_wR_factor_ref 0.0676
_reflns_number_gt 6908
_reflns_number_total 7830
_reflns_threshold_expression I>2\s(I)
_cod_data_source_file ng2268.cif
_cod_data_source_block I
_cod_depositor_comments
;
The following automatic conversions were performed:
'_symmetry_cell_setting' value 'Triclinic' changed to 'triclinic'
according to '/home/saulius/struct/CIF-dictionaries/cif_core.dic'
dictionary named 'cif_core.dic' version 2.4.1 from 2010-06-29.

Automatic conversion script
Id: cif_fix_enum 1527 2010-12-29 10:47:43Z saulius 

The following automatic conversions were performed:

'_symmetry_cell_setting' value 'Triclinic' changed to 'triclinic'
according to /home/saulius/struct/CIF-dictionaries/cif_core.dic
dictionary named 'cif_core.dic' version 2.4.1 from 2010-06-29.

Automatic conversion script
Id: cif_fix_values 1715 2011-07-08 13:25:40Z adriana 
;
_cod_original_cell_volume 2233.49(10)
_cod_database_code 2213918
_cod_database_fobs_code 2213918

loop_
_symmetry_equiv_pos_as_xyz
'x, y, z'
'-x, -y, -z'

loop_
_atom_site_type_symbol
_atom_site_label
_atom_site_fract_x
_atom_site_fract_y
_atom_site_fract_z
_atom_site_U_iso_or_equiv
_atom_site_adp_type
_atom_site_calc_flag
_atom_site_refinement_flags
_atom_site_occupancy
Br Br1A -0.07547(5) -0.23450(2) 0.726142(16) 0.03649(9) Uani d . 1
Br Br2A 0.60641(4) 0.81989(2) 1.039570(13) 0.02463(8) Uani d . 1
Zn Zn1A 0.07733(4) 0.30831(2) 0.885341(14) 0.01721(8) Uani d . 1
O O1A 0.1376(2) 0.22931(15) 0.81676(9) 0.0202(4) Uani d . 1
O O2A 0.2470(2) 0.44360(15) 0.87258(9) 0.0213(4) Uani d . 1
N N1A -0.0375(3) 0.15936(18) 0.91996(11) 0.0193(5) Uani d . 1
N N2A 0.0960(3) 0.34958(18) 0.97641(10) 0.0176(5) Uani d . 1
C C1A -0.0541(3) 0.0659(2) 0.89351(13) 0.0202(6) Uani d . 1
H H1AA -0.1003 0.0060 0.9145 0.024 Uiso calc R 1
C C2A -0.0075(4) 0.0465(2) 0.83453(13) 0.0204(6) Uani d . 1
C C3A -0.0542(4) -0.0613(2) 0.81136(14) 0.0229(6) Uani d . 1
H H3AA -0.1146 -0.1146 0.8340 0.027 Uiso calc R 1
C C4A -0.0119(4) -0.0883(2) 0.75623(14) 0.0258(7) Uani d . 1
C C5A 0.0815(4) -0.0104(2) 0.72177(14) 0.0260(7) Uani d . 1
H H5AA 0.1104 -0.0297 0.6843 0.031 Uiso calc R 1
C C6A 0.1305(4) 0.0944(2) 0.74322(14) 0.0236(6) Uani d . 1
H H6AA 0.1946 0.1453 0.7201 0.028 Uiso calc R 1
C C7A 0.0868(3) 0.1283(2) 0.79977(13) 0.0190(6) Uani d . 1
N N3A -0.1462(3) 0.34966(19) 0.85053(10) 0.0198(5) Uani d . 1
C C8A -0.2992(4) 0.2786(3) 0.84481(13) 0.0249(6) Uani d . 1
H H8AA -0.3060 0.2099 0.8581 0.030 Uiso calc R 1
C C9A -0.4477(4) 0.3031(3) 0.81993(15) 0.0336(8) Uani d . 1
H H9AA -0.5520 0.2518 0.8163 0.040 Uiso calc R 1
C C10A -0.4367(5) 0.4056(3) 0.80067(15) 0.0374(8) Uani d . 1
H H10A -0.5343 0.4246 0.7840 0.045 Uiso calc R 1
C C11A -0.2805(5) 0.4794(3) 0.80621(15) 0.0346(8) Uani d . 1
H H11A -0.2709 0.5488 0.7934 0.042 Uiso calc R 1
C C12A -0.1382(4) 0.4486(2) 0.83108(13) 0.0254(6) Uani d . 1
H H12A -0.0325 0.4984 0.8345 0.030 Uiso calc R 1
C C13A 0.3222(3) 0.5223(2) 0.91086(13) 0.0192(6) Uani d . 1
C C14A 0.4374(4) 0.6135(2) 0.89022(13) 0.0219(6) Uani d . 1
H H14A 0.4575 0.6143 0.8500 0.026 Uiso calc R 1
C C15A 0.5198(4) 0.7000(2) 0.92751(14) 0.0224(6) Uani d . 1
H H15A 0.5939 0.7586 0.9126 0.027 Uiso calc R 1
C C16A 0.4917(4) 0.6997(2) 0.98794(13) 0.0201(6) Uani d . 1
C C17A 0.3854(4) 0.6139(2) 1.01044(13) 0.0204(6) Uani d . 1
H H17A 0.3701 0.6145 1.0511 0.024 Uiso calc R 1
C C18A 0.2982(4) 0.5240(2) 0.97296(13) 0.0187(6) Uani d . 1
C C19A 0.1925(3) 0.4375(2) 1.00225(13) 0.0189(6) Uani d . 1
H H19A 0.1935 0.4454 1.0436 0.023 Uiso calc R 1
C C20A -0.0057(3) 0.2711(2) 1.00963(13) 0.0197(6) Uani d . 1
C C21A -0.0413(4) 0.2875(2) 1.06881(13) 0.0219(6) Uani d . 1
H H21A 0.0078 0.3531 1.0894 0.026 Uiso calc R 1
C C22A -0.1484(4) 0.2073(2) 1.09675(14) 0.0244(6) Uani d . 1
H H22A -0.1692 0.2186 1.1363 0.029 Uiso calc R 1
C C23A -0.2255(4) 0.1100(2) 1.06643(14) 0.0248(6) Uani d . 1
H H23A -0.2994 0.0568 1.0854 0.030 Uiso calc R 1
C C24A -0.1926(4) 0.0921(2) 1.00808(14) 0.0226(6) Uani d . 1
H H24A -0.2453 0.0268 0.9877 0.027 Uiso calc R 1
C C25A -0.0808(4) 0.1710(2) 0.97943(13) 0.0199(6) Uani d . 1
Br Br1B 0.53308(4) 1.14490(3) 0.211994(15) 0.03487(9) Uani d . 1
Br Br2B 0.45592(4) 0.33200(2) 0.645408(13) 0.02358(8) Uani d . 1
Zn Zn1B 0.24696(4) 0.75184(2) 0.446619(14) 0.01731(8) Uani d . 1
O O1B 0.3972(2) 0.89302(15) 0.43195(9) 0.0201(4) Uani d . 1
O O2B 0.3728(3) 0.72934(15) 0.52202(9) 0.0233(4) Uani d . 1
N N1B 0.1589(3) 0.73430(18) 0.35485(10) 0.0177(5) Uani d . 1
N N2B 0.1568(3) 0.58417(18) 0.43259(10) 0.0170(5) Uani d . 1
C C1B 0.2168(3) 0.7995(2) 0.31420(13) 0.0189(6) Uani d . 1
H H1BA 0.1782 0.7780 0.2746 0.023 Uiso calc R 1
C C2B 0.3358(4) 0.9026(2) 0.32548(13) 0.0208(6) Uani d . 1
C C3B 0.3734(4) 0.9643(2) 0.27532(14) 0.0231(6) Uani d . 1
H H3BA 0.3212 0.9373 0.2378 0.028 Uiso calc R 1
C C4B 0.4852(4) 1.0630(2) 0.28103(14) 0.0247(6) Uani d . 1
C C5B 0.5651(4) 1.1055(2) 0.33632(14) 0.0252(7) Uani d . 1
H H5BA 0.6399 1.1734 0.3397 0.030 Uiso calc R 1
C C6B 0.5338(4) 1.0474(2) 0.38584(14) 0.0228(6) Uani d . 1
H H6BA 0.5893 1.0766 0.4225 0.027 Uiso calc R 1
C C7B 0.4187(3) 0.9434(2) 0.38308(13) 0.0193(6) Uani d . 1
N N3B 0.0443(3) 0.80924(18) 0.47850(11) 0.0201(5) Uani d . 1
C C8B -0.0598(4) 0.8468(2) 0.44046(14) 0.0248(6) Uani d . 1
H H8BA -0.0402 0.8455 0.4002 0.030 Uiso calc R 1
C C9B -0.1952(4) 0.8876(3) 0.45728(16) 0.0320(7) Uani d . 1
H H9BA -0.2648 0.9130 0.4291 0.038 Uiso calc R 1
C C10B -0.2245(4) 0.8898(3) 0.51684(16) 0.0351(8) Uani d . 1
H H10B -0.3150 0.9162 0.5297 0.042 Uiso calc R 1
C C11B -0.1174(4) 0.8521(3) 0.55712(16) 0.0342(8) Uani d . 1
H H11B -0.1343 0.8531 0.5976 0.041 Uiso calc R 1
C C12B 0.0156(4) 0.8128(2) 0.53650(14) 0.0255(6) Uani d . 1
H H12B 0.0878 0.7879 0.5639 0.031 Uiso calc R 1
C C13B 0.3927(3) 0.6409(2) 0.54518(13) 0.0185(6) Uani d . 1
C C14B 0.5050(4) 0.6473(2) 0.59747(13) 0.0219(6) Uani d . 1
H H14B 0.5679 0.7147 0.6127 0.026 Uiso calc R 1
C C15B 0.5248(4) 0.5578(2) 0.62670(13) 0.0217(6) Uani d . 1
H H15B 0.5987 0.5652 0.6613 0.026 Uiso calc R 1
C C16B 0.4331(4) 0.4556(2) 0.60417(13) 0.0205(6) Uani d . 1
C C17B 0.3296(3) 0.4439(2) 0.55211(13) 0.0197(6) Uani d . 1
H H17B 0.2740 0.3753 0.5365 0.024 Uiso calc R 1
C C18B 0.3060(3) 0.5350(2) 0.52170(13) 0.0183(6) Uani d . 1
C C19B 0.1991(3) 0.5127(2) 0.46679(13) 0.0184(6) Uani d . 1
H H19B 0.1558 0.4407 0.4544 0.022 Uiso calc R 1
C C20B 0.0504(3) 0.5518(2) 0.37908(12) 0.0179(6) Uani d . 1
C C21B -0.0534(4) 0.4481(2) 0.36509(13) 0.0193(6) Uani d . 1
H H21B -0.0529 0.3941 0.3917 0.023 Uiso calc R 1
C C22B -0.1560(4) 0.4257(2) 0.31207(13) 0.0211(6) Uani d . 1
H H22B -0.2226 0.3564 0.3026 0.025 Uiso calc R 1
C C23B -0.1601(4) 0.5065(2) 0.27283(13) 0.0209(6) Uani d . 1
H H23B -0.2306 0.4911 0.2374 0.025 Uiso calc R 1
C C24B -0.0604(4) 0.6096(2) 0.28590(13) 0.0207(6) Uani d . 1
H H24B -0.0657 0.6637 0.2597 0.025 Uiso calc R 1
C C25B 0.0479(3) 0.6323(2) 0.33832(13) 0.0176(6) Uani d . 1

loop_
_atom_site_aniso_label
_atom_site_aniso_U_11
_atom_site_aniso_U_22
_atom_site_aniso_U_33
_atom_site_aniso_U_12
_atom_site_aniso_U_13
_atom_site_aniso_U_23
Br1A 0.0529(2) 0.02217(16) 0.0329(2) 0.00699(14) 0.00489(15) -0.00938(13)
Br2A 0.02792(15) 0.01889(14) 0.02338(17) -0.00025(11) -0.00122(12) -0.00287(11)
Zn1A 0.02032(16) 0.01708(16) 0.01329(17) 0.00260(12) 0.00171(12) -0.00011(12)
O1A 0.0240(10) 0.0184(10) 0.0180(11) 0.0039(8) 0.0038(8) 0.0005(8)
O2A 0.0251(10) 0.0206(10) 0.0157(11) 0.0004(8) 0.0028(8) -0.0003(8)
N1A 0.0219(12) 0.0182(12) 0.0174(13) 0.0037(9) 0.0015(9) 0.0008(10)
N2A 0.0208(12) 0.0175(11) 0.0146(12) 0.0042(9) 0.0032(9) 0.0022(9)
C1A 0.0201(14) 0.0194(14) 0.0194(15) 0.0021(11) -0.0007(11) 0.0017(12)
C2A 0.0198(14) 0.0213(14) 0.0203(16) 0.0063(11) -0.0006(11) -0.0010(12)
C3A 0.0231(15) 0.0199(14) 0.0246(17) 0.0040(11) -0.0004(12) 0.0002(12)
C4A 0.0300(16) 0.0201(14) 0.0270(17) 0.0077(12) -0.0014(13) -0.0053(13)
C5A 0.0274(15) 0.0318(16) 0.0206(16) 0.0121(13) 0.0015(12) -0.0067(13)
C6A 0.0230(15) 0.0271(15) 0.0218(16) 0.0070(12) 0.0057(12) 0.0008(13)
C7A 0.0183(13) 0.0213(14) 0.0176(15) 0.0064(11) -0.0014(11) -0.0012(11)
N3A 0.0233(12) 0.0244(12) 0.0119(12) 0.0065(10) 0.0024(9) -0.0028(10)
C8A 0.0248(15) 0.0328(16) 0.0162(16) 0.0051(13) 0.0032(12) -0.0027(13)
C9A 0.0249(16) 0.053(2) 0.0216(17) 0.0085(15) 0.0017(13) -0.0084(15)
C10A 0.0373(19) 0.064(2) 0.0207(18) 0.0319(18) 0.0013(14) -0.0004(16)
C11A 0.045(2) 0.0405(19) 0.0250(18) 0.0238(16) 0.0042(15) 0.0028(15)
C12A 0.0319(16) 0.0278(16) 0.0186(16) 0.0104(13) 0.0066(12) -0.0013(12)
C13A 0.0181(13) 0.0206(14) 0.0200(15) 0.0070(11) 0.0006(11) -0.0003(12)
C14A 0.0252(15) 0.0238(15) 0.0169(15) 0.0064(12) 0.0019(11) 0.0005(12)
C15A 0.0228(14) 0.0177(14) 0.0258(17) 0.0022(11) 0.0028(12) 0.0040(12)
C16A 0.0208(14) 0.0165(13) 0.0210(16) 0.0023(11) -0.0022(11) -0.0028(11)
C17A 0.0245(14) 0.0206(14) 0.0162(15) 0.0062(12) 0.0011(11) -0.0011(11)
C18A 0.0218(14) 0.0172(13) 0.0181(15) 0.0068(11) 0.0007(11) 0.0007(11)
C19A 0.0211(14) 0.0210(14) 0.0153(15) 0.0062(11) 0.0025(11) 0.0003(11)
C20A 0.0190(13) 0.0220(14) 0.0182(15) 0.0049(11) 0.0021(11) 0.0031(12)
C21A 0.0258(15) 0.0219(14) 0.0174(16) 0.0045(12) 0.0034(12) -0.0016(12)
C22A 0.0286(15) 0.0289(16) 0.0163(15) 0.0073(13) 0.0044(12) 0.0032(12)
C23A 0.0278(15) 0.0235(15) 0.0241(17) 0.0049(12) 0.0094(12) 0.0073(13)
C24A 0.0262(15) 0.0186(14) 0.0224(16) 0.0035(12) 0.0032(12) 0.0017(12)
C25A 0.0243(14) 0.0206(14) 0.0155(15) 0.0071(11) 0.0010(11) 0.0011(11)
Br1B 0.03360(17) 0.03722(18) 0.03095(19) -0.00047(14) 0.00568(13) 0.01775(14)
Br2B 0.02856(15) 0.02544(15) 0.01949(16) 0.01116(12) 0.00222(11) 0.00614(12)
Zn1B 0.02121(16) 0.01680(15) 0.01404(17) 0.00474(12) 0.00144(12) 0.00084(12)
O1B 0.0243(10) 0.0202(10) 0.0150(11) 0.0031(8) 0.0033(8) 0.0015(8)
O2B 0.0294(11) 0.0205(10) 0.0187(11) 0.0052(8) -0.0036(8) 0.0015(8)
N1B 0.0195(11) 0.0181(11) 0.0168(13) 0.0069(9) 0.0028(9) 0.0008(10)
N2B 0.0191(11) 0.0190(11) 0.0133(12) 0.0046(9) 0.0025(9) 0.0014(9)
C1B 0.0216(14) 0.0228(14) 0.0140(14) 0.0088(11) 0.0006(11) 0.0002(12)
C2B 0.0195(14) 0.0208(14) 0.0241(16) 0.0079(11) 0.0037(11) 0.0026(12)
C3B 0.0243(15) 0.0273(15) 0.0183(16) 0.0068(12) 0.0030(12) 0.0042(12)
C4B 0.0251(15) 0.0246(15) 0.0265(17) 0.0066(12) 0.0094(12) 0.0122(13)
C5B 0.0252(15) 0.0189(14) 0.0318(18) 0.0045(12) 0.0070(13) 0.0025(13)
C6B 0.0239(15) 0.0217(14) 0.0225(16) 0.0049(12) 0.0027(12) -0.0017(12)
C7B 0.0181(13) 0.0213(14) 0.0208(16) 0.0083(11) 0.0046(11) 0.0011(12)
N3B 0.0227(12) 0.0174(11) 0.0200(14) 0.0038(9) 0.0030(10) -0.0003(10)
C8B 0.0261(15) 0.0272(15) 0.0230(17) 0.0102(12) 0.0030(12) -0.0016(13)
C9B 0.0271(16) 0.0330(17) 0.037(2) 0.0107(14) -0.0018(14) -0.0052(15)
C10B 0.0239(16) 0.0386(18) 0.042(2) 0.0060(14) 0.0077(14) -0.0124(16)
C11B 0.0331(18) 0.0391(18) 0.0264(19) -0.0011(14) 0.0135(14) -0.0080(15)
C12B 0.0295(16) 0.0246(15) 0.0201(17) 0.0016(12) 0.0036(12) -0.0007(12)
C13B 0.0199(14) 0.0214(14) 0.0152(15) 0.0058(11) 0.0047(11) 0.0006(11)
C14B 0.0214(14) 0.0240(15) 0.0191(16) 0.0036(12) 0.0020(11) -0.0018(12)
C15B 0.0229(14) 0.0278(15) 0.0153(15) 0.0080(12) 0.0014(11) 0.0002(12)
C16B 0.0208(14) 0.0253(15) 0.0181(15) 0.0093(12) 0.0060(11) 0.0055(12)
C17B 0.0205(14) 0.0209(14) 0.0193(15) 0.0064(11) 0.0060(11) 0.0013(11)
C18B 0.0199(13) 0.0212(14) 0.0153(15) 0.0074(11) 0.0043(11) 0.0016(11)
C19B 0.0200(13) 0.0174(13) 0.0175(15) 0.0028(11) 0.0046(11) 0.0009(11)
C20B 0.0197(13) 0.0214(14) 0.0136(14) 0.0069(11) 0.0039(11) -0.0013(11)
C21B 0.0231(14) 0.0192(14) 0.0162(15) 0.0057(11) 0.0036(11) 0.0011(11)
C22B 0.0213(14) 0.0202(14) 0.0209(16) 0.0036(11) 0.0028(11) -0.0018(12)
C23B 0.0205(14) 0.0271(15) 0.0148(15) 0.0062(12) 0.0003(11) -0.0029(12)
C24B 0.0229(14) 0.0251(15) 0.0160(15) 0.0088(12) 0.0033(11) 0.0032(12)
C25B 0.0182(13) 0.0185(13) 0.0174(15) 0.0056(11) 0.0069(11) 0.0005(11)

loop_
_atom_type_symbol
_atom_type_description
_atom_type_scat_dispersion_real
_atom_type_scat_dispersion_imag
_atom_type_scat_source
C C 0.0033 0.0016 'International Tables Vol C Tables 4.2.6.8 and 6.1.1.4'
H H 0.0000 0.0000 'International Tables Vol C Tables 4.2.6.8 and 6.1.1.4'
N N 0.0061 0.0033 'International Tables Vol C Tables 4.2.6.8 and 6.1.1.4'
O O 0.0106 0.0060 'International Tables Vol C Tables 4.2.6.8 and 6.1.1.4'
Zn Zn 0.2839 1.4301 'International Tables Vol C Tables 4.2.6.8 and 6.1.1.4'
Br Br -0.2901 2.4595 'International Tables Vol C Tables 4.2.6.8 and 6.1.1.4'

loop_
_geom_angle_atom_site_label_1
_geom_angle_atom_site_label_2
_geom_angle_atom_site_label_3
_geom_angle
_geom_angle_publ_flag
O1A Zn1A O2A 94.05(8) y
O1A Zn1A N2A 151.54(8) y
O2A Zn1A N2A 90.27(9) y
O1A Zn1A N3A 102.03(8) y
O2A Zn1A N3A 99.03(9) y
N2A Zn1A N3A 105.04(9) y
O1A Zn1A N1A 89.02(9) y
O2A Zn1A N1A 160.97(9) y
N2A Zn1A N1A 78.44(9) y
N3A Zn1A N1A 98.68(9) y
C7A O1A Zn1A 129.87(18) ?
C13A O2A Zn1A 129.37(19) ?
C1A N1A C25A 121.8(2) ?
C1A N1A Zn1A 125.4(2) ?
C25A N1A Zn1A 112.53(17) ?
C19A N2A C20A 121.2(2) ?
C19A N2A Zn1A 125.0(2) ?
C20A N2A Zn1A 113.81(18) ?
N1A C1A C2A 125.6(3) ?
N1A C1A H1AA 117.2 ?
C2A C1A H1AA 117.2 ?
C3A C2A C7A 119.4(3) ?
C3A C2A C1A 116.5(3) ?
C7A C2A C1A 124.1(3) ?
C4A C3A C2A 120.9(3) ?
C4A C3A H3AA 119.6 ?
C2A C3A H3AA 119.6 ?
C3A C4A C5A 120.8(3) ?
C3A C4A Br1A 120.1(2) ?
C5A C4A Br1A 119.2(2) ?
C6A C5A C4A 119.8(3) ?
C6A C5A H5AA 120.1 ?
C4A C5A H5AA 120.1 ?
C5A C6A C7A 122.2(3) ?
C5A C6A H6AA 118.9 ?
C7A C6A H6AA 118.9 ?
O1A C7A C6A 118.4(3) ?
O1A C7A C2A 124.7(3) ?
C6A C7A C2A 116.9(3) ?
C8A N3A C12A 117.9(3) ?
C8A N3A Zn1A 121.9(2) ?
C12A N3A Zn1A 120.1(2) ?
N3A C8A C9A 122.9(3) ?
N3A C8A H8AA 118.5 ?
C9A C8A H8AA 118.5 ?
C10A C9A C8A 118.1(3) ?
C10A C9A H9AA 120.9 ?
C8A C9A H9AA 120.9 ?
C11A C10A C9A 119.6(3) ?
C11A C10A H10A 120.2 ?
C9A C10A H10A 120.2 ?
C10A C11A C12A 118.7(3) ?
C10A C11A H11A 120.6 ?
C12A C11A H11A 120.6 ?
N3A C12A C11A 122.6(3) ?
N3A C12A H12A 118.7 ?
C11A C12A H12A 118.7 ?
O2A C13A C18A 124.5(3) ?
O2A C13A C14A 118.8(3) ?
C18A C13A C14A 116.7(3) ?
C15A C14A C13A 122.3(3) ?
C15A C14A H14A 118.8 ?
C13A C14A H14A 118.8 ?
C14A C15A C16A 119.5(3) ?
C14A C15A H15A 120.3 ?
C16A C15A H15A 120.3 ?
C17A C16A C15A 120.8(3) ?
C17A C16A Br2A 119.8(2) ?
C15A C16A Br2A 119.4(2) ?
C16A C17A C18A 120.8(3) ?
C16A C17A H17A 119.6 ?
C18A C17A H17A 119.6 ?
C17A C18A C13A 119.8(3) ?
C17A C18A C19A 115.6(3) ?
C13A C18A C19A 124.6(3) ?
N2A C19A C18A 126.1(3) ?
N2A C19A H19A 117.0 ?
C18A C19A H19A 117.0 ?
C21A C20A C25A 118.7(3) ?
C21A C20A N2A 124.7(3) ?
C25A C20A N2A 116.5(3) ?
C22A C21A C20A 120.5(3) ?
C22A C21A H21A 119.7 ?
C20A C21A H21A 119.7 ?
C21A C22A C23A 120.6(3) ?
C21A C22A H22A 119.7 ?
C23A C22A H22A 119.7 ?
C24A C23A C22A 119.9(3) ?
C24A C23A H23A 120.0 ?
C22A C23A H23A 120.0 ?
C23A C24A C25A 120.5(3) ?
C23A C24A H24A 119.8 ?
C25A C24A H24A 119.8 ?
C24A C25A C20A 119.7(3) ?
C24A C25A N1A 124.5(3) ?
C20A C25A N1A 115.8(3) ?
O2B Zn1B O1B 96.53(8) y
O2B Zn1B N3B 101.28(9) y
O1B Zn1B N3B 97.35(8) y
O2B Zn1B N2B 89.32(8) y
O1B Zn1B N2B 153.76(8) y
N3B Zn1B N2B 106.58(9) y
O2B Zn1B N1B 159.18(8) y
O1B Zn1B N1B 88.92(8) y
N3B Zn1B N1B 97.91(9) y
N2B Zn1B N1B 77.45(9) y
C7B O1B Zn1B 130.36(18) ?
C13B O2B Zn1B 130.36(18) ?
C1B N1B C25B 120.2(2) ?
C1B N1B Zn1B 125.86(19) ?
C25B N1B Zn1B 113.05(18) ?
C19B N2B C20B 120.5(2) ?
C19B N2B Zn1B 125.38(19) ?
C20B N2B Zn1B 113.97(17) ?
N1B C1B C2B 125.1(3) ?
N1B C1B H1BA 117.4 ?
C2B C1B H1BA 117.4 ?
C3B C2B C7B 119.5(3) ?
C3B C2B C1B 116.1(3) ?
C7B C2B C1B 124.3(3) ?
C4B C3B C2B 120.9(3) ?
C4B C3B H3BA 119.6 ?
C2B C3B H3BA 119.6 ?
C3B C4B C5B 120.9(3) ?
C3B C4B Br1B 119.8(2) ?
C5B C4B Br1B 119.3(2) ?
C6B C5B C4B 119.9(3) ?
C6B C5B H5BA 120.0 ?
C4B C5B H5BA 120.0 ?
C5B C6B C7B 122.1(3) ?
C5B C6B H6BA 118.9 ?
C7B C6B H6BA 118.9 ?
O1B C7B C6B 118.4(3) ?
O1B C7B C2B 125.0(3) ?
C6B C7B C2B 116.6(3) ?
C8B N3B C12B 117.4(3) ?
C8B N3B Zn1B 119.6(2) ?
C12B N3B Zn1B 123.0(2) ?
N3B C8B C9B 123.8(3) ?
N3B C8B H8BA 118.1 ?
C9B C8B H8BA 118.1 ?
C10B C9B C8B 118.3(3) ?
C10B C9B H9BA 120.9 ?
C8B C9B H9BA 120.9 ?
C9B C10B C11B 118.9(3) ?
C9B C10B H10B 120.6 ?
C11B C10B H10B 120.6 ?
C10B C11B C12B 119.1(3) ?
C10B C11B H11B 120.4 ?
C12B C11B H11B 120.4 ?
N3B C12B C11B 122.5(3) ?
N3B C12B H12B 118.7 ?
C11B C12B H12B 118.7 ?
O2B C13B C14B 119.2(2) ?
O2B C13B C18B 124.3(2) ?
C14B C13B C18B 116.5(3) ?
C15B C14B C13B 122.6(3) ?
C15B C14B H14B 118.7 ?
C13B C14B H14B 118.7 ?
C14B C15B C16B 119.6(3) ?
C14B C15B H15B 120.2 ?
C16B C15B H15B 120.2 ?
C17B C16B C15B 120.5(3) ?
C17B C16B Br2B 119.7(2) ?
C15B C16B Br2B 119.8(2) ?
C16B C17B C18B 120.7(3) ?
C16B C17B H17B 119.6 ?
C18B C17B H17B 119.6 ?
C17B C18B C19B 115.7(2) ?
C17B C18B C13B 119.9(3) ?
C19B C18B C13B 124.3(3) ?
N2B C19B C18B 125.9(3) ?
N2B C19B H19B 117.1 ?
C18B C19B H19B 117.1 ?
C21B C20B C25B 119.0(3) ?
C21B C20B N2B 125.0(3) ?
C25B C20B N2B 115.9(2) ?
C22B C21B C20B 120.4(3) ?
C22B C21B H21B 119.8 ?
C20B C21B H21B 119.8 ?
C21B C22B C23B 120.1(3) ?
C21B C22B H22B 120.0 ?
C23B C22B H22B 120.0 ?
C24B C23B C22B 120.7(3) ?
C24B C23B H23B 119.7 ?
C22B C23B H23B 119.7 ?
C23B C24B C25B 119.8(3) ?
C23B C24B H24B 120.1 ?
C25B C24B H24B 120.1 ?
C24B C25B C20B 120.1(3) ?
C24B C25B N1B 124.1(3) ?
C20B C25B N1B 115.8(2) ?

loop_
_geom_bond_atom_site_label_1
_geom_bond_atom_site_label_2
_geom_bond_distance
_geom_bond_publ_flag
Br1A C4A 1.905(3) ?
Br2A C16A 1.901(3) ?
Zn1A O1A 1.9656(19) y
Zn1A O2A 1.979(2) y
Zn1A N2A 2.082(2) y
Zn1A N3A 2.092(2) y
Zn1A N1A 2.114(2) y
O1A C7A 1.296(3) ?
O2A C13A 1.302(3) ?
N1A C1A 1.290(4) ?
N1A C25A 1.417(4) ?
N2A C19A 1.297(4) ?
N2A C20A 1.410(4) ?
C1A C2A 1.433(4) ?
C1A H1AA 0.9300 ?
C2A C3A 1.412(4) ?
C2A C7A 1.432(4) ?
C3A C4A 1.363(4) ?
C3A H3AA 0.9300 ?
C4A C5A 1.395(5) ?
C5A C6A 1.364(4) ?
C5A H5AA 0.9300 ?
C6A C7A 1.423(4) ?
C6A H6AA 0.9300 ?
N3A C8A 1.339(4) ?
N3A C12A 1.343(4) ?
C8A C9A 1.386(4) ?
C8A H8AA 0.9300 ?
C9A C10A 1.380(5) ?
C9A H9AA 0.9300 ?
C10A C11A 1.376(5) ?
C10A H10A 0.9300 ?
C11A C12A 1.379(5) ?
C11A H11A 0.9300 ?
C12A H12A 0.9300 ?
C13A C18A 1.423(4) ?
C13A C14A 1.423(4) ?
C14A C15A 1.370(4) ?
C14A H14A 0.9300 ?
C15A C16A 1.393(4) ?
C15A H15A 0.9300 ?
C16A C17A 1.360(4) ?
C17A C18A 1.411(4) ?
C17A H17A 0.9300 ?
C18A C19A 1.438(4) ?
C19A H19A 0.9300 ?
C20A C21A 1.400(4) ?
C20A C25A 1.407(4) ?
C21A C22A 1.377(4) ?
C21A H21A 0.9300 ?
C22A C23A 1.383(4) ?
C22A H22A 0.9300 ?
C23A C24A 1.379(4) ?
C23A H23A 0.9300 ?
C24A C25A 1.394(4) ?
C24A H24A 0.9300 ?
Br1B C4B 1.914(3) ?
Br2B C16B 1.899(3) ?
Zn1B O2B 1.973(2) y
Zn1B O1B 1.9757(19) y
Zn1B N3B 2.096(2) y
Zn1B N2B 2.101(2) y
Zn1B N1B 2.117(2) y
O1B C7B 1.295(4) ?
O2B C13B 1.299(3) ?
N1B C1B 1.297(4) ?
N1B C25B 1.417(4) ?
N2B C19B 1.303(4) ?
N2B C20B 1.413(4) ?
C1B C2B 1.437(4) ?
C1B H1BA 0.9300 ?
C2B C3B 1.409(4) ?
C2B C7B 1.433(4) ?
C3B C4B 1.363(4) ?
C3B H3BA 0.9300 ?
C4B C5B 1.387(5) ?
C5B C6B 1.366(4) ?
C5B H5BA 0.9300 ?
C6B C7B 1.427(4) ?
C6B H6BA 0.9300 ?
N3B C8B 1.331(4) ?
N3B C12B 1.341(4) ?
C8B C9B 1.382(4) ?
C8B H8BA 0.9300 ?
C9B C10B 1.377(5) ?
C9B H9BA 0.9300 ?
C10B C11B 1.379(5) ?
C10B H10B 0.9300 ?
C11B C12B 1.383(5) ?
C11B H11B 0.9300 ?
C12B H12B 0.9300 ?
C13B C14B 1.415(4) ?
C13B C18B 1.433(4) ?
C14B C15B 1.375(4) ?
C14B H14B 0.9300 ?
C15B C16B 1.397(4) ?
C15B H15B 0.9300 ?
C16B C17B 1.367(4) ?
C17B C18B 1.415(4) ?
C17B H17B 0.9300 ?
C18B C19B 1.430(4) ?
C19B H19B 0.9300 ?
C20B C21B 1.403(4) ?
C20B C25B 1.404(4) ?
C21B C22B 1.379(4) ?
C21B H21B 0.9300 ?
C22B C23B 1.386(4) ?
C22B H22B 0.9300 ?
C23B C24B 1.382(4) ?
C23B H23B 0.9300 ?
C24B C25B 1.391(4) ?
C24B H24B 0.9300 ?

loop_
_geom_hbond_atom_site_label_D
_geom_hbond_atom_site_label_H
_geom_hbond_atom_site_label_A
_geom_hbond_site_symmetry_A
_geom_hbond_distance_DH
_geom_hbond_distance_HA
_geom_hbond_distance_DA
_geom_hbond_angle_DHA
_geom_hbond_publ_flag
C9A H9AA O1A 1_455 0.93 2.44 3.233(4) 143 y
C8B H8BA N1B 1_555 0.93 2.61 3.216(4) 123 y
C12A H12A O2A 1_555 0.93 2.60 3.178(4) 121 y
C24B H24B O1A 2_566 0.93 2.36 3.267(3) 166 y
C17A H17A Cg1 2_567 0.93 2.89 3.820(3) 174 y
C17B H17B Cg2 2_566 0.93 2.96 3.882(3) 173 y

loop_
_geom_torsion_atom_site_label_1
_geom_torsion_atom_site_label_2
_geom_torsion_atom_site_label_3
_geom_torsion_atom_site_label_4
_geom_torsion
O2A Zn1A O1A C7A 173.0(2)
N2A Zn1A O1A C7A 75.0(3)
N3A Zn1A O1A C7A -86.8(2)
N1A Zn1A O1A C7A 11.8(2)
O1A Zn1A O2A C13A -154.9(2)
N2A Zn1A O2A C13A -3.0(2)
N3A Zn1A O2A C13A 102.3(2)
N1A Zn1A O2A C13A -56.1(4)
O1A Zn1A N1A C1A -4.4(2)
O2A Zn1A N1A C1A -104.1(3)
N2A Zn1A N1A C1A -158.7(2)
N3A Zn1A N1A C1A 97.6(2)
O1A Zn1A N1A C25A 169.47(18)
O2A Zn1A N1A C25A 69.9(3)
N2A Zn1A N1A C25A 15.18(18)
N3A Zn1A N1A C25A -88.51(19)
O1A Zn1A N2A C19A 99.7(3)
O2A Zn1A N2A C19A 0.7(2)
N3A Zn1A N2A C19A -98.7(2)
N1A Zn1A N2A C19A 165.3(2)
O1A Zn1A N2A C20A -79.2(3)
O2A Zn1A N2A C20A -178.21(18)
N3A Zn1A N2A C20A 82.37(19)
N1A Zn1A N2A C20A -13.64(18)
C25A N1A C1A C2A -177.5(3)
Zn1A N1A C1A C2A -4.1(4)
N1A C1A C2A C3A -173.0(3)
N1A C1A C2A C7A 9.2(4)
C7A C2A C3A C4A -0.5(4)
C1A C2A C3A C4A -178.4(3)
C2A C3A C4A C5A 1.2(4)
C2A C3A C4A Br1A 179.7(2)
C3A C4A C5A C6A -0.4(4)
Br1A C4A C5A C6A -178.9(2)
C4A C5A C6A C7A -1.2(4)
Zn1A O1A C7A C6A 170.82(19)
Zn1A O1A C7A C2A -10.8(4)
C5A C6A C7A O1A -179.7(3)
C5A C6A C7A C2A 1.8(4)
C3A C2A C7A O1A -179.3(3)
C1A C2A C7A O1A -1.7(4)
C3A C2A C7A C6A -0.9(4)
C1A C2A C7A C6A 176.8(3)
O1A Zn1A N3A C8A 78.5(2)
O2A Zn1A N3A C8A 174.6(2)
N2A Zn1A N3A C8A -92.7(2)
N1A Zn1A N3A C8A -12.4(2)
O1A Zn1A N3A C12A -99.1(2)
O2A Zn1A N3A C12A -2.9(2)
N2A Zn1A N3A C12A 89.8(2)
N1A Zn1A N3A C12A 170.1(2)
C12A N3A C8A C9A 0.0(4)
Zn1A N3A C8A C9A -177.6(2)
N3A C8A C9A C10A -0.5(5)
C8A C9A C10A C11A 0.5(5)
C9A C10A C11A C12A 0.0(5)
C8A N3A C12A C11A 0.5(4)
Zn1A N3A C12A C11A 178.2(2)
C10A C11A C12A N3A -0.5(5)
Zn1A O2A C13A C18A 2.0(4)
Zn1A O2A C13A C14A -178.32(18)
O2A C13A C14A C15A 179.2(3)
C18A C13A C14A C15A -1.1(4)
C13A C14A C15A C16A 0.3(4)
C14A C15A C16A C17A 0.9(4)
C14A C15A C16A Br2A 179.9(2)
C15A C16A C17A C18A -1.3(4)
Br2A C16A C17A C18A 179.7(2)
C16A C17A C18A C13A 0.4(4)
C16A C17A C18A C19A 178.7(3)
O2A C13A C18A C17A -179.6(2)
C14A C13A C18A C17A 0.7(4)
O2A C13A C18A C19A 2.3(4)
C14A C13A C18A C19A -177.4(3)
C20A N2A C19A C18A -178.5(3)
Zn1A N2A C19A C18A 2.7(4)
C17A C18A C19A N2A 177.0(3)
C13A C18A C19A N2A -4.8(4)
C19A N2A C20A C21A 13.7(4)
Zn1A N2A C20A C21A -167.3(2)
C19A N2A C20A C25A -168.8(2)
Zn1A N2A C20A C25A 10.1(3)
C25A C20A C21A C22A -0.3(4)
N2A C20A C21A C22A 177.1(3)
C20A C21A C22A C23A -1.4(4)
C21A C22A C23A C24A 1.2(4)
C22A C23A C24A C25A 0.6(4)
C23A C24A C25A C20A -2.2(4)
C23A C24A C25A N1A 179.1(3)
C21A C20A C25A C24A 2.0(4)
N2A C20A C25A C24A -175.5(2)
C21A C20A C25A N1A -179.2(2)
N2A C20A C25A N1A 3.2(4)
C1A N1A C25A C24A -21.8(4)
Zn1A N1A C25A C24A 164.1(2)
C1A N1A C25A C20A 159.5(3)
Zn1A N1A C25A C20A -14.7(3)
O2B Zn1B O1B C7B 159.8(2)
N3B Zn1B O1B C7B -97.9(2)
N2B Zn1B O1B C7B 57.9(3)
N1B Zn1B O1B C7B -0.1(2)
O1B Zn1B O2B C13B -149.2(2)
N3B Zn1B O2B C13B 112.0(2)
N2B Zn1B O2B C13B 5.2(2)
N1B Zn1B O2B C13B -44.9(4)
O2B Zn1B N1B C1B -100.5(3)
O1B Zn1B N1B C1B 5.2(2)
N3B Zn1B N1B C1B 102.5(2)
N2B Zn1B N1B C1B -152.2(2)
O2B Zn1B N1B C25B 68.9(3)
O1B Zn1B N1B C25B 174.53(17)
N3B Zn1B N1B C25B -88.20(18)
N2B Zn1B N1B C25B 17.12(17)
O2B Zn1B N2B C19B -3.4(2)
O1B Zn1B N2B C19B 100.1(3)
N3B Zn1B N2B C19B -104.9(2)
N1B Zn1B N2B C19B 160.4(2)
O2B Zn1B N2B C20B -179.50(19)
O1B Zn1B N2B C20B -76.0(3)
N3B Zn1B N2B C20B 78.93(19)
N1B Zn1B N2B C20B -15.71(18)
C25B N1B C1B C2B -177.0(2)
Zn1B N1B C1B C2B -8.4(4)
N1B C1B C2B C3B -175.8(3)
N1B C1B C2B C7B 5.7(4)
C7B C2B C3B C4B -1.2(4)
C1B C2B C3B C4B -179.7(3)
C2B C3B C4B C5B 0.0(4)
C2B C3B C4B Br1B -179.9(2)
C3B C4B C5B C6B 0.9(4)
Br1B C4B C5B C6B -179.2(2)
C4B C5B C6B C7B -0.7(4)
Zn1B O1B C7B C6B 178.19(18)
Zn1B O1B C7B C2B -2.1(4)
C5B C6B C7B O1B 179.3(3)
C5B C6B C7B C2B -0.4(4)
C3B C2B C7B O1B -178.4(3)
C1B C2B C7B O1B 0.0(4)
C3B C2B C7B C6B 1.3(4)
C1B C2B C7B C6B 179.8(3)
O2B Zn1B N3B C8B 171.8(2)
O1B Zn1B N3B C8B 73.6(2)
N2B Zn1B N3B C8B -95.6(2)
N1B Zn1B N3B C8B -16.4(2)
O2B Zn1B N3B C12B -6.5(2)
O1B Zn1B N3B C12B -104.7(2)
N2B Zn1B N3B C12B 86.2(2)
N1B Zn1B N3B C12B 165.4(2)
C12B N3B C8B C9B -0.8(4)
Zn1B N3B C8B C9B -179.1(2)
N3B C8B C9B C10B 0.1(5)
C8B C9B C10B C11B 0.5(5)
C9B C10B C11B C12B -0.3(5)
C8B N3B C12B C11B 0.9(4)
Zn1B N3B C12B C11B 179.2(2)
C10B C11B C12B N3B -0.4(5)
Zn1B O2B C13B C14B 173.5(2)
Zn1B O2B C13B C18B -7.3(4)
O2B C13B C14B C15B 175.9(3)
C18B C13B C14B C15B -3.4(4)
C13B C14B C15B C16B 0.8(4)
C14B C15B C16B C17B 2.6(4)
C14B C15B C16B Br2B -178.5(2)
C15B C16B C17B C18B -3.4(4)
Br2B C16B C17B C18B 177.8(2)
C16B C17B C18B C19B 178.2(3)
C16B C17B C18B C13B 0.7(4)
O2B C13B C18B C17B -176.6(3)
C14B C13B C18B C17B 2.6(4)
O2B C13B C18B C19B 6.1(4)
C14B C13B C18B C19B -174.7(3)
C20B N2B C19B C18B 179.8(3)
Zn1B N2B C19B C18B 3.8(4)
C17B C18B C19B N2B 178.1(3)
C13B C18B C19B N2B -4.5(5)
C19B N2B C20B C21B 17.3(4)
Zn1B N2B C20B C21B -166.3(2)
C19B N2B C20B C25B -164.3(2)
Zn1B N2B C20B C25B 12.0(3)
C25B C20B C21B C22B 0.0(4)
N2B C20B C21B C22B 178.4(3)
C20B C21B C22B C23B -1.5(4)
C21B C22B C23B C24B 0.8(4)
C22B C23B C24B C25B 1.3(4)
C23B C24B C25B C20B -2.8(4)
C23B C24B C25B N1B 177.9(2)
C21B C20B C25B C24B 2.1(4)
N2B C20B C25B C24B -176.4(2)
C21B C20B C25B N1B -178.6(2)
N2B C20B C25B N1B 3.0(3)
C1B N1B C25B C24B -27.0(4)
Zn1B N1B C25B C24B 163.0(2)
C1B N1B C25B C20B 153.7(2)
Zn1B N1B C25B C20B -16.3(3)
